data_4073517
loop_
_publ_author_name
'Wagler, J\"org'
'Hill, Anthony F.'

_publ_section_title
;
 Templated Rearrangement of Silylated Benzoxazolin-2-ones:&#x00A0; A Novel
 Tridentate (ONO)2-Chelating Ligand System
;
_journal_issue 15
_journal_name_full Organometallics
_journal_page_first 3630
_journal_paper_doi 10.1021/om700416b
_journal_volume 26
_journal_year 2007
_chemical_formula_moiety 'C27 H17 N3 O6 Si'
_chemical_formula_sum 'C27 H17 N3 O6 Si'
_chemical_formula_weight 507.53
_chemical_name_systematic
;
 Tris(benzoxazolin-2-on-1-yl)phenylsilane
;
_space_group_IT_number 14
_symmetry_cell_setting monoclinic
_symmetry_space_group_name_Hall '-P 2yn'
_symmetry_space_group_name_H-M 'P 1 21/n 1'
_atom_sites_solution_hydrogens geom
_atom_sites_solution_primary direct
_atom_sites_solution_secondary difmap
_audit_creation_method SHELXL-97
_cell_angle_alpha 90.00
_cell_angle_beta 99.678(2)
_cell_angle_gamma 90.00
_cell_formula_units_Z 4
_cell_length_a 10.0718(6)
_cell_length_b 14.1564(9)
_cell_length_c 16.4521(9)
_cell_measurement_reflns_used 52299
_cell_measurement_temperature 100(2)
_cell_measurement_theta_max 25.028
_cell_measurement_theta_min 2.546
_cell_volume 2312.4(2)
_computing_cell_refinement DENZO-SMN
_computing_data_collection 'Nonius Collect'
_computing_data_reduction Scalepack
_computing_molecular_graphics 'ORTEP32 for windows (Farugia)'
_computing_publication_material 'Ciftab (Sheldrick, 1997)'
_computing_structure_refinement 'SHELXL-97 (Sheldrick, 1997)'
_computing_structure_solution 'SHELXS-97 (Sheldrick, 1990)'
_diffrn_ambient_temperature 100(2)
_diffrn_measured_fraction_theta_full 0.998
_diffrn_measured_fraction_theta_max 0.998
_diffrn_measurement_device_type 'Nonius Kappa CCD area detector'
_diffrn_measurement_method 'phi and omega scans'
_diffrn_radiation_monochromator graphite
_diffrn_radiation_source 'fine-focus sealed tube'
_diffrn_radiation_type MoK\a
_diffrn_radiation_wavelength 0.71073
_diffrn_reflns_av_R_equivalents 0.0699
_diffrn_reflns_av_sigmaI/netI 0.0448
_diffrn_reflns_limit_h_max 11
_diffrn_reflns_limit_h_min -11
_diffrn_reflns_limit_k_max 16
_diffrn_reflns_limit_k_min -16
_diffrn_reflns_limit_l_max 19
_diffrn_reflns_limit_l_min -19
_diffrn_reflns_number 21028
_diffrn_reflns_theta_full 25.00
_diffrn_reflns_theta_max 25.00
_diffrn_reflns_theta_min 2.58
_exptl_absorpt_coefficient_mu 0.153
_exptl_absorpt_correction_T_max 0.990
_exptl_absorpt_correction_T_min 0.939
_exptl_absorpt_correction_type multi-scan
_exptl_absorpt_process_details SORTAV
_exptl_crystal_colour colorless
_exptl_crystal_density_diffrn 1.458
_exptl_crystal_density_method 'not measured'
_exptl_crystal_description plate
_exptl_crystal_F_000 1048
_exptl_crystal_size_max 0.19
_exptl_crystal_size_mid 0.18
_exptl_crystal_size_min 0.07
_refine_diff_density_max 0.285
_refine_diff_density_min -0.341
_refine_diff_density_rms 0.050
_refine_ls_extinction_method none
_refine_ls_goodness_of_fit_ref 1.040
_refine_ls_hydrogen_treatment constr
_refine_ls_matrix_type full
_refine_ls_number_parameters 334
_refine_ls_number_reflns 4059
_refine_ls_number_restraints 0
_refine_ls_restrained_S_all 1.040
_refine_ls_R_factor_all 0.0688
_refine_ls_R_factor_gt 0.0435
_refine_ls_shift/su_max 0.000
_refine_ls_shift/su_mean 0.000
_refine_ls_structure_factor_coef Fsqd
_refine_ls_weighting_details 'calc w=1/[\s^2^(Fo^2^)+(0.0525P)^2^+0.9775P] where P=(Fo^2^+2Fc^2^)/3'
_refine_ls_weighting_scheme calc
_refine_ls_wR_factor_gt 0.1006
_refine_ls_wR_factor_ref 0.1099
_reflns_number_gt 3062
_reflns_number_total 4059
_reflns_threshold_expression >2sigma(I)
_cod_data_source_file om700416b-file002.cif
_cod_data_source_block compound1
_cod_original_sg_symbol_Hall -P2yn
_cod_original_sg_symbol_H-M P21/n
_cod_database_code 4073517

loop_
_symmetry_equiv_pos_as_xyz
'x, y, z'
'-x+1/2, y+1/2, -z+1/2'
'-x, -y, -z'
'x-1/2, -y-1/2, z-1/2'

loop_
_atom_site_label
_atom_site_type_symbol
_atom_site_fract_x
_atom_site_fract_y
_atom_site_fract_z
_atom_site_U_iso_or_equiv
_atom_site_adp_type
_atom_site_occupancy
_atom_site_symmetry_multiplicity
_atom_site_calc_flag
_atom_site_refinement_flags
Si1 Si 0.71749(6) 0.14233(4) 0.21396(4) 0.02685(17) Uani 1 1 d .
O1 O 0.42036(16) 0.10880(12) 0.22939(10) 0.0412(4) Uani 1 1 d .
O2 O 0.47333(15) 0.00830(11) 0.33634(10) 0.0369(4) Uani 1 1 d .
O3 O 0.64858(16) 0.29917(13) 0.32437(10) 0.0431(4) Uani 1 1 d .
O4 O 0.47371(15) 0.35001(11) 0.22988(9) 0.0347(4) Uani 1 1 d .
O5 O 0.64792(15) -0.03431(10) 0.02618(9) 0.0344(4) Uani 1 1 d .
O6 O 0.54949(16) -0.03954(11) 0.13936(10) 0.0378(4) Uani 1 1 d .
N1 N 0.64472(17) 0.07585(13) 0.28485(11) 0.0295(4) Uani 1 1 d .
N2 N 0.61277(18) 0.24080(12) 0.19020(10) 0.0278(4) Uani 1 1 d .
N3 N 0.71014(17) 0.07564(12) 0.12402(10) 0.0274(4) Uani 1 1 d .
C1 C 0.5055(2) 0.06908(17) 0.27738(14) 0.0332(5) Uani 1 1 d .
C2 C 0.5945(2) -0.02356(16) 0.38182(14) 0.0325(5) Uani 1 1 d .
C3 C 0.6080(3) -0.08331(17) 0.44823(15) 0.0399(6) Uani 1 1 d .
H3 H 0.5322 -0.1091 0.4678 0.048 Uiso 1 1 calc R
C4 C 0.7396(3) -0.10404(17) 0.48533(15) 0.0395(6) Uani 1 1 d .
H4 H 0.7548 -0.1454 0.5314 0.047 Uiso 1 1 calc R
C5 C 0.8482(2) -0.06514(15) 0.45588(13) 0.0334(6) Uani 1 1 d .
H5 H 0.9367 -0.0804 0.4825 0.040 Uiso 1 1 calc R
C6 C 0.8319(2) -0.00427(15) 0.38845(13) 0.0303(5) Uani 1 1 d .
H6 H 0.9071 0.0223 0.3688 0.036 Uiso 1 1 calc R
C7 C 0.7009(2) 0.01580(15) 0.35136(13) 0.0278(5) Uani 1 1 d .
C8 C 0.5864(2) 0.29639(16) 0.25511(14) 0.0330(5) Uani 1 1 d .
C9 C 0.4243(2) 0.32526(15) 0.14881(13) 0.0292(5) Uani 1 1 d .
C10 C 0.3103(2) 0.36070(16) 0.10105(15) 0.0342(6) Uani 1 1 d .
H10 H 0.2550 0.4066 0.1210 0.041 Uiso 1 1 calc R
C11 C 0.2814(2) 0.32468(16) 0.02140(14) 0.0354(6) Uani 1 1 d .
H11 H 0.2032 0.3461 -0.0144 0.043 Uiso 1 1 calc R
C12 C 0.3638(2) 0.25828(16) -0.00707(14) 0.0344(6) Uani 1 1 d .
H12 H 0.3411 0.2355 -0.0620 0.041 Uiso 1 1 calc R
C13 C 0.4789(2) 0.22426(15) 0.04305(13) 0.0311(5) Uani 1 1 d .
H13 H 0.5358 0.1792 0.0234 0.037 Uiso 1 1 calc R
C14 C 0.5071(2) 0.25866(15) 0.12250(13) 0.0274(5) Uani 1 1 d .
C15 C 0.6275(2) -0.00231(15) 0.10208(14) 0.0298(5) Uani 1 1 d .
C16 C 0.7442(2) 0.02244(15) 0.00028(14) 0.0313(5) Uani 1 1 d .
C17 C 0.7953(3) 0.01383(18) -0.07176(14) 0.0391(6) Uani 1 1 d .
H17 H 0.7655 -0.0339 -0.1112 0.047 Uiso 1 1 calc R
C18 C 0.8928(2) 0.07897(18) -0.08328(14) 0.0396(6) Uani 1 1 d .
H18 H 0.9320 0.0758 -0.1318 0.048 Uiso 1 1 calc R
C19 C 0.9345(2) 0.14880(17) -0.02562(15) 0.0385(6) Uani 1 1 d .
H19 H 1.0014 0.1926 -0.0357 0.046 Uiso 1 1 calc R
C20 C 0.8812(2) 0.15629(16) 0.04645(14) 0.0334(5) Uani 1 1 d .
H20 H 0.9095 0.2045 0.0858 0.040 Uiso 1 1 calc R
C21 C 0.7855(2) 0.09092(14) 0.05851(13) 0.0271(5) Uani 1 1 d .
C22 C 0.8956(2) 0.17087(15) 0.24899(13) 0.0289(5) Uani 1 1 d .
C23 C 0.9914(2) 0.09997(16) 0.24463(13) 0.0310(5) Uani 1 1 d .
H23 H 0.9621 0.0385 0.2267 0.037 Uiso 1 1 calc R
C24 C 1.1271(2) 0.11782(17) 0.26575(14) 0.0346(6) Uani 1 1 d .
H24 H 1.1905 0.0688 0.2631 0.042 Uiso 1 1 calc R
C25 C 1.1709(2) 0.20772(17) 0.29100(15) 0.0392(6) Uani 1 1 d .
H25 H 1.2645 0.2205 0.3051 0.047 Uiso 1 1 calc R
C26 C 1.0780(2) 0.27880(18) 0.29559(15) 0.0393(6) Uani 1 1 d .
H26 H 1.1082 0.3403 0.3129 0.047 Uiso 1 1 calc R
C27 C 0.9413(2) 0.26093(16) 0.27510(14) 0.0341(6) Uani 1 1 d .
H27 H 0.8783 0.3100 0.2788 0.041 Uiso 1 1 calc R

loop_
_atom_site_aniso_label
_atom_site_aniso_U_11
_atom_site_aniso_U_22
_atom_site_aniso_U_33
_atom_site_aniso_U_23
_atom_site_aniso_U_13
_atom_site_aniso_U_12
Si1 0.0276(3) 0.0260(3) 0.0256(3) 0.0004(2) 0.0008(3) 0.0023(3)
O1 0.0292(9) 0.0492(10) 0.0437(10) 0.0115(8) 0.0022(8) 0.0032(8)
O2 0.0284(8) 0.0410(10) 0.0410(10) 0.0100(7) 0.0051(7) 0.0020(7)
O3 0.0387(9) 0.0578(11) 0.0290(9) -0.0118(8) -0.0050(8) 0.0126(8)
O4 0.0344(9) 0.0359(9) 0.0314(9) -0.0051(7) -0.0018(7) 0.0100(7)
O5 0.0390(9) 0.0262(8) 0.0364(9) -0.0054(7) 0.0017(7) -0.0047(7)
O6 0.0368(9) 0.0324(9) 0.0430(10) 0.0043(7) 0.0035(8) -0.0057(7)
N1 0.0267(10) 0.0322(10) 0.0280(10) 0.0044(8) 0.0005(8) 0.0034(8)
N2 0.0298(10) 0.0270(10) 0.0240(10) -0.0025(7) -0.0028(8) 0.0031(8)
N3 0.0309(10) 0.0226(9) 0.0281(10) 0.0001(7) 0.0029(8) -0.0002(8)
C1 0.0312(13) 0.0361(13) 0.0322(13) 0.0038(10) 0.0049(11) 0.0026(11)
C2 0.0330(13) 0.0299(12) 0.0338(13) 0.0003(10) 0.0036(10) 0.0023(10)
C3 0.0414(14) 0.0345(14) 0.0448(15) 0.0056(11) 0.0100(12) -0.0005(11)
C4 0.0529(16) 0.0283(13) 0.0355(13) 0.0060(10) 0.0025(12) 0.0023(11)
C5 0.0394(13) 0.0260(12) 0.0313(12) -0.0020(10) -0.0043(11) 0.0053(11)
C6 0.0348(13) 0.0275(12) 0.0271(12) -0.0022(9) 0.0005(10) 0.0010(10)
C7 0.0318(12) 0.0251(11) 0.0254(11) -0.0015(9) 0.0018(10) 0.0010(10)
C8 0.0307(12) 0.0338(13) 0.0327(14) -0.0049(10) -0.0002(11) 0.0043(10)
C9 0.0310(12) 0.0268(12) 0.0280(12) 0.0006(9) -0.0007(10) -0.0011(10)
C10 0.0304(12) 0.0304(13) 0.0403(14) 0.0058(10) 0.0013(11) 0.0031(10)
C11 0.0315(13) 0.0342(13) 0.0361(13) 0.0096(11) -0.0073(11) -0.0001(10)
C12 0.0405(14) 0.0286(12) 0.0296(12) 0.0032(10) -0.0077(11) -0.0052(11)
C13 0.0392(13) 0.0228(11) 0.0289(12) -0.0003(9) -0.0009(10) -0.0017(10)
C14 0.0279(12) 0.0216(11) 0.0303(12) 0.0028(9) -0.0018(10) -0.0021(9)
C15 0.0286(12) 0.0259(12) 0.0334(13) 0.0050(10) 0.0005(10) 0.0005(10)
C16 0.0333(12) 0.0243(12) 0.0348(13) 0.0000(10) 0.0016(10) -0.0003(10)
C17 0.0464(15) 0.0382(14) 0.0313(13) -0.0061(11) 0.0030(11) 0.0069(12)
C18 0.0446(15) 0.0464(15) 0.0291(13) 0.0022(11) 0.0103(11) 0.0088(12)
C19 0.0407(14) 0.0356(14) 0.0399(14) 0.0050(11) 0.0094(12) -0.0011(11)
C20 0.0379(13) 0.0294(13) 0.0327(13) -0.0008(10) 0.0049(11) -0.0027(10)
C21 0.0302(12) 0.0227(12) 0.0276(12) 0.0015(9) 0.0024(10) 0.0032(9)
C22 0.0309(12) 0.0307(12) 0.0243(11) 0.0010(9) 0.0022(10) 0.0021(10)
C23 0.0340(13) 0.0270(12) 0.0313(12) 0.0004(10) 0.0040(10) 0.0023(10)
C24 0.0309(13) 0.0364(14) 0.0361(13) -0.0029(10) 0.0043(10) 0.0050(10)
C25 0.0300(13) 0.0445(15) 0.0419(14) -0.0078(11) 0.0028(11) -0.0012(11)
C26 0.0357(14) 0.0356(14) 0.0461(15) -0.0100(11) 0.0056(12) -0.0044(11)
C27 0.0359(13) 0.0310(13) 0.0349(13) -0.0045(10) 0.0044(11) 0.0025(10)

loop_
_atom_type_symbol
_atom_type_description
_atom_type_scat_dispersion_real
_atom_type_scat_dispersion_imag
_atom_type_scat_source
C C 0.0033 0.0016 'International Tables Vol C Tables 4.2.6.8 and 6.1.1.4'
H H 0.0000 0.0000 'International Tables Vol C Tables 4.2.6.8 and 6.1.1.4'
N N 0.0061 0.0033 'International Tables Vol C Tables 4.2.6.8 and 6.1.1.4'
O O 0.0106 0.0060 'International Tables Vol C Tables 4.2.6.8 and 6.1.1.4'
Si Si 0.0817 0.0704 'International Tables Vol C Tables 4.2.6.8 and 6.1.1.4'

loop_
_geom_angle_atom_site_label_1
_geom_angle_atom_site_label_2
_geom_angle_atom_site_label_3
_geom_angle
N3 Si1 N2 107.63(8)
N3 Si1 N1 108.10(9)
N2 Si1 N1 105.80(9)
N3 Si1 C22 106.57(9)
N2 Si1 C22 114.53(9)
N1 Si1 C22 113.92(9)
C1 O2 C2 107.00(17)
C8 O4 C9 107.21(16)
C15 O5 C16 107.95(16)
C1 N1 C7 106.94(17)
C1 N1 Si1 120.45(15)
C7 N1 Si1 132.42(15)
C8 N2 C14 106.59(17)
C8 N2 Si1 117.75(14)
C14 N2 Si1 131.06(14)
C15 N3 C21 107.04(17)
C15 N3 Si1 125.91(15)
C21 N3 Si1 127.05(14)
O1 C1 O2 121.9(2)
O1 C1 N1 128.5(2)
O2 C1 N1 109.53(18)
C3 C2 C7 124.1(2)
C3 C2 O2 126.0(2)
C7 C2 O2 109.80(19)
C2 C3 C4 116.0(2)
C2 C3 H3 122.0
C4 C3 H3 122.0
C5 C4 C3 120.8(2)
C5 C4 H4 119.6
C3 C4 H4 119.6
C4 C5 C6 122.1(2)
C4 C5 H5 119.0
C6 C5 H5 119.0
C7 C6 C5 117.0(2)
C7 C6 H6 121.5
C5 C6 H6 121.5
C2 C7 C6 119.9(2)
C2 C7 N1 106.72(18)
C6 C7 N1 133.3(2)
O3 C8 O4 122.7(2)
O3 C8 N2 127.6(2)
O4 C8 N2 109.70(18)
C10 C9 C14 124.3(2)
C10 C9 O4 126.0(2)
C14 C9 O4 109.72(18)
C9 C10 C11 115.3(2)
C9 C10 H10 122.3
C11 C10 H10 122.3
C12 C11 C10 121.6(2)
C12 C11 H11 119.2
C10 C11 H11 119.2
C11 C12 C13 121.4(2)
C11 C12 H12 119.3
C13 C12 H12 119.3
C14 C13 C12 117.2(2)
C14 C13 H13 121.4
C12 C13 H13 121.4
C9 C14 C13 120.11(19)
C9 C14 N2 106.71(18)
C13 C14 N2 133.2(2)
O6 C15 O5 122.1(2)
O6 C15 N3 129.1(2)
O5 C15 N3 108.81(19)
C17 C16 C21 123.3(2)
C17 C16 O5 126.8(2)
C21 C16 O5 109.89(19)
C16 C17 C18 115.9(2)
C16 C17 H17 122.1
C18 C17 H17 122.1
C17 C18 C19 121.5(2)
C17 C18 H18 119.2
C19 C18 H18 119.2
C20 C19 C18 121.6(2)
C20 C19 H19 119.2
C18 C19 H19 119.2
C21 C20 C19 117.0(2)
C21 C20 H20 121.5
C19 C20 H20 121.5
C20 C21 C16 120.7(2)
C20 C21 N3 133.0(2)
C16 C21 N3 106.31(18)
C27 C22 C23 118.3(2)
C27 C22 Si1 123.46(17)
C23 C22 Si1 118.12(17)
C24 C23 C22 121.2(2)
C24 C23 H23 119.4
C22 C23 H23 119.4
C23 C24 C25 119.8(2)
C23 C24 H24 120.1
C25 C24 H24 120.1
C26 C25 C24 119.9(2)
C26 C25 H25 120.0
C24 C25 H25 120.0
C27 C26 C25 120.5(2)
C27 C26 H26 119.8
C25 C26 H26 119.8
C26 C27 C22 120.3(2)
C26 C27 H27 119.9
C22 C27 H27 119.9

loop_
_geom_bond_atom_site_label_1
_geom_bond_atom_site_label_2
_geom_bond_distance
Si1 N3 1.7463(18)
Si1 N2 1.7520(18)
Si1 N1 1.7523(19)
Si1 C22 1.834(2)
O1 C1 1.203(3)
O2 C1 1.375(3)
O2 C2 1.395(3)
O3 C8 1.205(3)
O4 C8 1.370(3)
O4 C9 1.388(3)
O5 C15 1.376(3)
O5 C16 1.381(3)
O6 C15 1.197(3)
N1 C1 1.390(3)
N1 C7 1.426(3)
N2 C8 1.388(3)
N2 C14 1.428(3)
N3 C15 1.392(3)
N3 C21 1.435(3)
C2 C3 1.370(3)
C2 C7 1.376(3)
C3 C4 1.394(3)
C3 H3 0.9500
C4 C5 1.383(3)
C4 H4 0.9500
C5 C6 1.392(3)
C5 H5 0.9500
C6 C7 1.386(3)
C6 H6 0.9500
C9 C10 1.373(3)
C9 C14 1.375(3)
C10 C11 1.390(3)
C10 H10 0.9500
C11 C12 1.387(3)
C11 H11 0.9500
C12 C13 1.391(3)
C12 H12 0.9500
C13 C14 1.379(3)
C13 H13 0.9500
C16 C17 1.375(3)
C16 C21 1.377(3)
C17 C18 1.383(4)
C17 H17 0.9500
C18 C19 1.386(3)
C18 H18 0.9500
C19 C20 1.386(3)
C19 H19 0.9500
C20 C21 1.375(3)
C20 H20 0.9500
C22 C27 1.398(3)
C22 C23 1.403(3)
C23 C24 1.375(3)
C23 H23 0.9500
C24 C25 1.388(3)
C24 H24 0.9500
C25 C26 1.385(3)
C25 H25 0.9500
C26 C27 1.384(3)
C26 H26 0.9500
C27 H27 0.9500

loop_
_geom_torsion_atom_site_label_1
_geom_torsion_atom_site_label_2
_geom_torsion_atom_site_label_3
_geom_torsion_atom_site_label_4
_geom_torsion
N3 Si1 N1 C1 -78.16(18)
N2 Si1 N1 C1 36.91(19)
C22 Si1 N1 C1 163.60(17)
N3 Si1 N1 C7 96.0(2)
N2 Si1 N1 C7 -148.95(19)
C22 Si1 N1 C7 -22.3(2)
N3 Si1 N2 C8 170.26(16)
N1 Si1 N2 C8 54.87(18)
C22 Si1 N2 C8 -71.45(18)
N3 Si1 N2 C14 17.9(2)
N1 Si1 N2 C14 -97.5(2)
C22 Si1 N2 C14 136.16(19)
N2 Si1 N3 C15 -96.24(18)
N1 Si1 N3 C15 17.6(2)
C22 Si1 N3 C15 140.46(17)
N2 Si1 N3 C21 82.78(18)
N1 Si1 N3 C21 -163.36(16)
C22 Si1 N3 C21 -40.52(19)
C2 O2 C1 O1 -179.0(2)
C2 O2 C1 N1 0.1(2)
C7 N1 C1 O1 179.4(2)
Si1 N1 C1 O1 -5.1(3)
C7 N1 C1 O2 0.4(2)
Si1 N1 C1 O2 175.87(14)
C1 O2 C2 C3 178.0(2)
C1 O2 C2 C7 -0.6(2)
C7 C2 C3 C4 -0.3(4)
O2 C2 C3 C4 -178.7(2)
C2 C3 C4 C5 0.4(4)
C3 C4 C5 C6 -0.1(4)
C4 C5 C6 C7 -0.2(3)
C3 C2 C7 C6 -0.1(3)
O2 C2 C7 C6 178.53(19)
C3 C2 C7 N1 -177.8(2)
O2 C2 C7 N1 0.8(2)
C5 C6 C7 C2 0.3(3)
C5 C6 C7 N1 177.3(2)
C1 N1 C7 C2 -0.7(2)
Si1 N1 C7 C2 -175.47(17)
C1 N1 C7 C6 -178.0(2)
Si1 N1 C7 C6 7.3(4)
C9 O4 C8 O3 -176.7(2)
C9 O4 C8 N2 2.5(2)
C14 N2 C8 O3 176.8(2)
Si1 N2 C8 O3 18.2(3)
C14 N2 C8 O4 -2.5(2)
Si1 N2 C8 O4 -161.08(15)
C8 O4 C9 C10 178.2(2)
C8 O4 C9 C14 -1.6(2)
C14 C9 C10 C11 -0.2(3)
O4 C9 C10 C11 -179.9(2)
C9 C10 C11 C12 -0.6(3)
C10 C11 C12 C13 0.4(4)
C11 C12 C13 C14 0.6(3)
C10 C9 C14 C13 1.1(3)
O4 C9 C14 C13 -179.08(19)
C10 C9 C14 N2 -179.7(2)
O4 C9 C14 N2 0.1(2)
C12 C13 C14 C9 -1.3(3)
C12 C13 C14 N2 179.8(2)
C8 N2 C14 C9 1.4(2)
Si1 N2 C14 C9 156.07(17)
C8 N2 C14 C13 -179.5(2)
Si1 N2 C14 C13 -24.9(4)
C16 O5 C15 O6 -179.3(2)
C16 O5 C15 N3 0.6(2)
C21 N3 C15 O6 179.2(2)
Si1 N3 C15 O6 -1.6(3)
C21 N3 C15 O5 -0.7(2)
Si1 N3 C15 O5 178.50(13)
C15 O5 C16 C17 179.0(2)
C15 O5 C16 C21 -0.3(2)
C21 C16 C17 C18 0.0(3)
O5 C16 C17 C18 -179.2(2)
C16 C17 C18 C19 -0.6(3)
C17 C18 C19 C20 0.4(4)
C18 C19 C20 C21 0.4(3)
C19 C20 C21 C16 -1.0(3)
C19 C20 C21 N3 179.3(2)
C17 C16 C21 C20 0.8(3)
O5 C16 C21 C20 -179.89(19)
C17 C16 C21 N3 -179.4(2)
O5 C16 C21 N3 -0.1(2)
C15 N3 C21 C20 -179.8(2)
Si1 N3 C21 C20 1.1(3)
C15 N3 C21 C16 0.5(2)
Si1 N3 C21 C16 -178.70(15)
N3 Si1 C22 C27 134.54(19)
N2 Si1 C22 C27 15.6(2)
N1 Si1 C22 C27 -106.3(2)
N3 Si1 C22 C23 -41.50(19)
N2 Si1 C22 C23 -160.39(16)
N1 Si1 C22 C23 77.62(19)
C27 C22 C23 C24 0.3(3)
Si1 C22 C23 C24 176.56(17)
C22 C23 C24 C25 -0.8(3)
C23 C24 C25 C26 0.6(4)
C24 C25 C26 C27 0.0(4)
C25 C26 C27 C22 -0.4(4)
C23 C22 C27 C26 0.3(3)
Si1 C22 C27 C26 -175.75(18)
